data_7016325
loop_
_publ_author_name
'Dost\'al, Libor'
'Jambor, Roman'
'R\%u\<zi\<cka, Ale\<s'
'Jir\'asko, Robert'
'Hole\<cek, Jaroslav'
'De Proft, Frank'

_publ_section_title
;
 OCO and NCO chelated derivatives of heavier group 15 elements. Study
 on possibility of cyclization reaction via intramolecular ether bond
 cleavage.
;
_journal_issue 35
_journal_name_full 'Dalton transactions (Cambridge, England : 2003)'
_journal_page_first 8922
_journal_page_last 8934
_journal_paper_doi 10.1039/c1dt10234f
_journal_volume 40
_journal_year 2011
_chemical_formula_moiety 'C26 H29 As Cl2 O2'
_chemical_formula_sum 'C26 H29 As Cl2 O2'
_chemical_formula_weight 519.31
_chemical_name_systematic
;
?
;
_space_group_IT_number 2
_symmetry_cell_setting triclinic
_symmetry_space_group_name_Hall '-P 1'
_symmetry_space_group_name_H-M 'P -1'
_atom_sites_solution_hydrogens geom
_atom_sites_solution_primary direct
_atom_sites_solution_secondary difmap
_audit_creation_method SHELXL-97
_cell_angle_alpha 80.579(5)
_cell_angle_beta 79.169(4)
_cell_angle_gamma 79.737(7)
_cell_formula_units_Z 2
_cell_length_a 8.0719(6)
_cell_length_b 11.9821(9)
_cell_length_c 13.1989(6)
_cell_measurement_reflns_used 22807
_cell_measurement_temperature 150(1)
_cell_measurement_theta_max 27.5
_cell_measurement_theta_min 1
_cell_volume 1222.52(14)
_computing_cell_refinement 'COLLECT and DENZO'
_computing_data_collection 'COLLECT (Hooft, 1998) and DENZO (Otwinowski & Minor, 1997)'
_computing_data_reduction 'COLLECT and DENZO'
_computing_molecular_graphics 'PLATON (Spek, 2003)'
_computing_publication_material 'SHELXL-97 (Sheldrick, 1997)'
_computing_structure_refinement 'SHELXL-97 (Sheldrick, 1997)'
_computing_structure_solution 'SIR92 (Altomare et al., 1994)'
_diffrn_ambient_temperature 150(1)
_diffrn_detector_area_resol_mean 9.091
_diffrn_measured_fraction_theta_full 0.993
_diffrn_measured_fraction_theta_max 0.993
_diffrn_measurement_device_type 'Bruker Nonius KappaCCD area detector'
_diffrn_measurement_method '\f and \w scans to fill the Ewald sphere'
_diffrn_radiation_monochromator graphite
_diffrn_radiation_source 'fine-focus sealed tube'
_diffrn_radiation_type MoK\a
_diffrn_radiation_wavelength 0.71073
_diffrn_reflns_av_R_equivalents 0.0483
_diffrn_reflns_av_sigmaI/netI 0.0361
_diffrn_reflns_limit_h_max 10
_diffrn_reflns_limit_h_min -10
_diffrn_reflns_limit_k_max 15
_diffrn_reflns_limit_k_min -15
_diffrn_reflns_limit_l_max 17
_diffrn_reflns_limit_l_min -17
_diffrn_reflns_number 22718
_diffrn_reflns_theta_full 27.50
_diffrn_reflns_theta_max 27.50
_diffrn_reflns_theta_min 1.59
_diffrn_standards_number 0
_exptl_absorpt_coefficient_mu 1.629
_exptl_absorpt_correction_T_max 0.805
_exptl_absorpt_correction_T_min 0.654
_exptl_absorpt_correction_type integration
_exptl_absorpt_process_details
;
Gaussian integration (Coppens, 1970)
;
_exptl_crystal_colour colourless
_exptl_crystal_density_diffrn 1.411
_exptl_crystal_density_method 'not measured'
_exptl_crystal_description block
_exptl_crystal_F_000 536
_exptl_crystal_size_max 0.41
_exptl_crystal_size_mid 0.23
_exptl_crystal_size_min 0.14
_refine_diff_density_max 0.453
_refine_diff_density_min -0.307
_refine_diff_density_rms 0.070
_refine_ls_extinction_method none
_refine_ls_goodness_of_fit_ref 1.119
_refine_ls_hydrogen_treatment constr
_refine_ls_matrix_type full
_refine_ls_number_parameters 280
_refine_ls_number_reflns 5590
_refine_ls_number_restraints 0
_refine_ls_restrained_S_all 1.119
_refine_ls_R_factor_all 0.0525
_refine_ls_R_factor_gt 0.0356
_refine_ls_shift/su_max 0.001
_refine_ls_shift/su_mean 0.000
_refine_ls_structure_factor_coef Fsqd
_refine_ls_weighting_details 'calc w=1/[\s^2^(Fo^2^)+(0.0290P)^2^+1.0459P] where P=(Fo^2^+2Fc^2^)/3'
_refine_ls_weighting_scheme calc
_refine_ls_wR_factor_gt 0.0748
_refine_ls_wR_factor_ref 0.0843
_reflns_number_gt 4584
_reflns_number_total 5590
_reflns_threshold_expression >2sigma(I)
_cod_data_source_file c1dt10234f.txt
_cod_data_source_block 3
_cod_original_cell_volume 1222.53(14)
_cod_database_code 7016325

loop_
_symmetry_equiv_pos_as_xyz
'x, y, z'
'-x, -y, -z'

loop_
_atom_site_label
_atom_site_type_symbol
_atom_site_fract_x
_atom_site_fract_y
_atom_site_fract_z
_atom_site_U_iso_or_equiv
_atom_site_adp_type
_atom_site_occupancy
_atom_site_symmetry_multiplicity
_atom_site_calc_flag
_atom_site_refinement_flags
As1 As 0.89854(3) 0.25151(2) 0.763156(19) 0.02522(8) Uani 1 1 d .
Cl1 Cl 0.75909(8) 0.27757(5) 0.62877(5) 0.03100(14) Uani 1 1 d .
Cl2 Cl 0.68978(8) 0.32263(6) 0.87914(5) 0.03311(15) Uani 1 1 d .
O1 O 0.7474(2) 0.64760(14) 0.68071(13) 0.0259(4) Uani 1 1 d .
O2 O 1.1218(2) 0.22274(17) 0.88645(14) 0.0335(4) Uani 1 1 d .
C7 C 0.7805(3) 0.53236(19) 0.65579(19) 0.0232(5) Uani 1 1 d .
H7A H 0.7613 0.5315 0.5856 0.028 Uiso 1 1 d R
H7B H 0.7065 0.4851 0.7039 0.028 Uiso 1 1 d R
C13 C 0.5766(3) 0.7779(2) 0.57100(19) 0.0277(5) Uani 1 1 d .
C18 C 1.1754(3) 0.1680(2) 0.97948(19) 0.0273(5) Uani 1 1 d .
C3 C 1.0829(3) 0.5614(2) 0.62047(19) 0.0284(5) Uani 1 1 d .
H3 H 1.0467 0.6308 0.5820 0.034 Uiso 1 1 d R
C8 C 0.5882(3) 0.7073(2) 0.66486(18) 0.0237(5) Uani 1 1 d .
C10 C 0.2955(3) 0.7717(2) 0.7283(2) 0.0316(6) Uani 1 1 d .
H10 H 0.2012 0.7700 0.7810 0.038 Uiso 1 1 d R
C2 C 0.9650(3) 0.4889(2) 0.66537(17) 0.0223(5) Uani 1 1 d .
C1 C 1.0225(3) 0.3823(2) 0.71984(17) 0.0226(5) Uani 1 1 d .
C9 C 0.4495(3) 0.7040(2) 0.74561(19) 0.0277(5) Uani 1 1 d .
C22 C 1.2892(3) 0.0028(2) 1.0853(2) 0.0293(5) Uani 1 1 d .
H22 H 1.3320 -0.0749 1.0944 0.035 Uiso 1 1 d R
C12 C 0.4201(3) 0.8436(2) 0.5572(2) 0.0328(6) Uani 1 1 d .
H12 H 0.4104 0.8902 0.4942 0.039 Uiso 1 1 d R
C14 C 0.4638(4) 0.6301(3) 0.8480(2) 0.0380(6) Uani 1 1 d .
H14A H 0.4074 0.5649 0.8529 0.046 Uiso 1 1 d R
H14B H 0.4115 0.6735 0.9038 0.046 Uiso 1 1 d R
H14C H 0.5821 0.6048 0.8528 0.046 Uiso 1 1 d R
C6 C 1.1936(3) 0.3567(2) 0.73658(19) 0.0282(5) Uani 1 1 d .
C4 C 1.2529(3) 0.5326(2) 0.6311(2) 0.0331(6) Uani 1 1 d .
H4 H 1.3307 0.5809 0.5979 0.040 Uiso 1 1 d R
C17 C 1.2569(3) 0.2494(3) 0.8031(2) 0.0387(7) Uani 1 1 d .
H17A H 1.2924 0.1868 0.7618 0.046 Uiso 1 1 d R
H17B H 1.3544 0.2607 0.8313 0.046 Uiso 1 1 d R
C19 C 1.1648(3) 0.2348(2) 1.0574(2) 0.0310(5) Uani 1 1 d .
C11 C 0.2786(3) 0.8415(2) 0.6350(2) 0.0340(6) Uani 1 1 d .
C21 C 1.2839(3) 0.0663(2) 1.1644(2) 0.0291(5) Uani 1 1 d .
C23 C 1.2323(3) 0.0510(2) 0.9918(2) 0.0286(5) Uani 1 1 d .
C20 C 1.2187(3) 0.1823(2) 1.1497(2) 0.0308(5) Uani 1 1 d .
H20 H 1.2112 0.2258 1.2031 0.037 Uiso 1 1 d R
C24 C 1.0970(4) 0.3618(2) 1.0417(3) 0.0468(8) Uani 1 1 d .
H24A H 1.1728 0.4002 0.9879 0.056 Uiso 1 1 d R
H24B H 1.0889 0.3926 1.1055 0.056 Uiso 1 1 d R
H24C H 0.9860 0.3729 1.0221 0.056 Uiso 1 1 d R
C26 C 1.2303(4) -0.0233(3) 0.9104(2) 0.0399(6) Uani 1 1 d .
H26A H 1.1363 0.0073 0.8740 0.048 Uiso 1 1 d R
H26B H 1.2178 -0.0995 0.9437 0.048 Uiso 1 1 d R
H26C H 1.3352 -0.0252 0.8619 0.048 Uiso 1 1 d R
C16 C 0.7314(4) 0.7864(3) 0.4880(2) 0.0392(6) Uani 1 1 d .
H16A H 0.8165 0.8148 0.5144 0.047 Uiso 1 1 d R
H16B H 0.6995 0.8378 0.4286 0.047 Uiso 1 1 d R
H16C H 0.7767 0.7121 0.4678 0.047 Uiso 1 1 d R
C5 C 1.3064(3) 0.4328(2) 0.6916(2) 0.0335(6) Uani 1 1 d .
H5 H 1.4195 0.4158 0.7021 0.040 Uiso 1 1 d R
C25 C 1.3466(4) 0.0131(3) 1.2645(2) 0.0381(6) Uani 1 1 d .
H25A H 1.2515 0.0091 1.3202 0.046 Uiso 1 1 d R
H25B H 1.4226 0.0588 1.2800 0.046 Uiso 1 1 d R
H25C H 1.4062 -0.0627 1.2569 0.046 Uiso 1 1 d R
C15 C 0.1092(4) 0.9123(3) 0.6187(3) 0.0516(8) Uani 1 1 d .
H15A H 0.0248 0.8631 0.6261 0.062 Uiso 1 1 d R
H15B H 0.1206 0.9546 0.5500 0.062 Uiso 1 1 d R
H15C H 0.0747 0.9646 0.6693 0.062 Uiso 1 1 d R

loop_
_atom_site_aniso_label
_atom_site_aniso_U_11
_atom_site_aniso_U_22
_atom_site_aniso_U_33
_atom_site_aniso_U_23
_atom_site_aniso_U_13
_atom_site_aniso_U_12
As1 0.02552(13) 0.02375(13) 0.02590(13) -0.00279(9) -0.00412(10) -0.00301(9)
Cl1 0.0342(3) 0.0321(3) 0.0305(3) -0.0043(2) -0.0105(3) -0.0095(2)
Cl2 0.0333(3) 0.0345(3) 0.0272(3) -0.0028(3) 0.0044(3) -0.0049(3)
O1 0.0235(8) 0.0257(9) 0.0309(9) -0.0106(7) -0.0090(7) 0.0014(7)
O2 0.0252(9) 0.0442(11) 0.0292(9) 0.0023(8) -0.0091(7) -0.0021(8)
C7 0.0249(11) 0.0204(11) 0.0252(11) -0.0059(9) -0.0056(9) -0.0018(9)
C13 0.0320(13) 0.0281(13) 0.0249(12) -0.0077(10) -0.0061(10) -0.0045(10)
C18 0.0223(12) 0.0308(13) 0.0294(12) -0.0010(10) -0.0080(10) -0.0041(10)
C3 0.0293(13) 0.0282(13) 0.0281(12) -0.0044(10) -0.0036(10) -0.0060(10)
C8 0.0241(11) 0.0254(12) 0.0236(11) -0.0088(9) -0.0070(9) -0.0007(9)
C10 0.0279(13) 0.0317(14) 0.0358(14) -0.0126(11) -0.0025(11) -0.0017(10)
C2 0.0223(11) 0.0259(12) 0.0202(11) -0.0076(9) -0.0033(9) -0.0040(9)
C1 0.0206(11) 0.0282(12) 0.0199(11) -0.0071(9) -0.0029(9) -0.0031(9)
C9 0.0305(13) 0.0255(12) 0.0275(12) -0.0071(10) -0.0053(10) -0.0016(10)
C22 0.0261(12) 0.0210(12) 0.0383(14) -0.0013(10) -0.0026(11) -0.0018(9)
C12 0.0400(15) 0.0302(14) 0.0301(13) -0.0019(11) -0.0155(12) -0.0024(11)
C14 0.0421(16) 0.0405(16) 0.0259(13) -0.0022(12) 0.0009(12) -0.0011(12)
C6 0.0242(12) 0.0361(14) 0.0241(12) -0.0074(10) -0.0054(10) 0.0008(10)
C4 0.0272(13) 0.0359(15) 0.0378(14) -0.0097(12) 0.0012(11) -0.0117(11)
C17 0.0268(13) 0.0499(18) 0.0335(14) 0.0006(13) -0.0055(11) 0.0042(12)
C19 0.0334(13) 0.0220(12) 0.0377(14) -0.0027(10) -0.0115(11) 0.0002(10)
C11 0.0318(14) 0.0292(14) 0.0449(15) -0.0101(12) -0.0161(12) 0.0005(11)
C21 0.0260(12) 0.0272(13) 0.0323(13) 0.0011(10) -0.0047(10) -0.0038(10)
C23 0.0228(12) 0.0304(13) 0.0329(13) -0.0094(11) -0.0006(10) -0.0048(10)
C20 0.0358(14) 0.0257(13) 0.0338(13) -0.0072(11) -0.0125(11) -0.0018(10)
C24 0.062(2) 0.0254(14) 0.0540(18) -0.0046(13) -0.0241(16) 0.0040(13)
C26 0.0418(16) 0.0375(16) 0.0425(16) -0.0155(13) -0.0017(13) -0.0078(12)
C16 0.0447(16) 0.0420(16) 0.0276(13) -0.0021(12) -0.0013(12) -0.0052(13)
C5 0.0200(12) 0.0451(16) 0.0384(14) -0.0114(12) -0.0074(11) -0.0049(11)
C25 0.0377(15) 0.0367(15) 0.0354(14) 0.0050(12) -0.0087(12) 0.0000(12)
C15 0.0353(16) 0.0446(18) 0.073(2) -0.0032(16) -0.0193(16) 0.0061(13)

loop_
_atom_type_symbol
_atom_type_description
_atom_type_scat_dispersion_real
_atom_type_scat_dispersion_imag
_atom_type_scat_source
C C 0.0033 0.0016 'International Tables Vol C Tables 4.2.6.8 and 6.1.1.4'
H H 0.0000 0.0000 'International Tables Vol C Tables 4.2.6.8 and 6.1.1.4'
O O 0.0106 0.0060 'International Tables Vol C Tables 4.2.6.8 and 6.1.1.4'
Cl Cl 0.1484 0.1585 'International Tables Vol C Tables 4.2.6.8 and 6.1.1.4'
As As 0.0499 2.0058 'International Tables Vol C Tables 4.2.6.8 and 6.1.1.4'

loop_
_exptl_crystal_face_index_h
_exptl_crystal_face_index_k
_exptl_crystal_face_index_l
_exptl_crystal_face_perp_dist
0 0 1 0.103
0 0 -1 0.104
-1 0 0 0.165
1 0 0 0.099
0 1 0 0.069
0 -1 0 0.067

loop_
_geom_angle_atom_site_label_1
_geom_angle_atom_site_label_2
_geom_angle_atom_site_label_3
_geom_angle
C1 As1 Cl2 100.19(7)
C1 As1 Cl1 97.63(7)
Cl2 As1 Cl1 98.78(3)
C8 O1 C7 114.70(17)
C18 O2 C17 114.93(18)
O1 C7 C2 106.00(18)
O1 C7 H7A 110.5
C2 C7 H7A 110.6
O1 C7 H7B 110.5
C2 C7 H7B 110.5
H7A C7 H7B 108.7
C8 C13 C12 118.4(2)
C8 C13 C16 120.7(2)
C12 C13 C16 120.8(2)
C19 C18 C23 122.6(2)
C19 C18 O2 117.2(2)
C23 C18 O2 120.2(2)
C4 C3 C2 121.5(2)
C4 C3 H3 119.3
C2 C3 H3 119.2
C13 C8 O1 118.0(2)
C13 C8 C9 121.8(2)
O1 C8 C9 119.9(2)
C11 C10 C9 122.0(2)
C11 C10 H10 119.0
C9 C10 H10 119.0
C3 C2 C1 118.7(2)
C3 C2 C7 117.2(2)
C1 C2 C7 124.1(2)
C2 C1 C6 119.4(2)
C2 C1 As1 127.01(17)
C6 C1 As1 113.13(18)
C10 C9 C8 117.7(2)
C10 C9 C14 120.6(2)
C8 C9 C14 121.6(2)
C21 C22 C23 122.3(2)
C21 C22 H22 118.9
C23 C22 H22 118.8
C11 C12 C13 121.6(2)
C11 C12 H12 119.3
C13 C12 H12 119.1
C9 C14 H14A 109.7
C9 C14 H14B 109.5
H14A C14 H14B 109.5
C9 C14 H14C 109.3
H14A C14 H14C 109.5
H14B C14 H14C 109.5
C5 C6 C1 119.6(2)
C5 C6 C17 118.8(2)
C1 C6 C17 121.6(2)
C5 C4 C3 119.8(2)
C5 C4 H4 120.1
C3 C4 H4 120.1
O2 C17 C6 108.6(2)
O2 C17 H17A 110.1
C6 C17 H17A 110.1
O2 C17 H17B 109.8
C6 C17 H17B 109.9
H17A C17 H17B 108.3
C18 C19 C20 118.0(2)
C18 C19 C24 120.9(2)
C20 C19 C24 121.1(2)
C10 C11 C12 118.5(2)
C10 C11 C15 120.4(3)
C12 C11 C15 121.1(3)
C22 C21 C20 118.2(2)
C22 C21 C25 121.6(2)
C20 C21 C25 120.2(2)
C18 C23 C22 117.0(2)
C18 C23 C26 122.6(2)
C22 C23 C26 120.4(2)
C19 C20 C21 121.7(2)
C19 C20 H20 119.1
C21 C20 H20 119.2
C19 C24 H24A 109.7
C19 C24 H24B 109.4
H24A C24 H24B 109.5
C19 C24 H24C 109.4
H24A C24 H24C 109.5
H24B C24 H24C 109.5
C23 C26 H26A 109.5
C23 C26 H26B 109.2
H26A C26 H26B 109.5
C23 C26 H26C 109.7
H26A C26 H26C 109.5
H26B C26 H26C 109.5
C13 C16 H16A 109.6
C13 C16 H16B 109.3
H16A C16 H16B 109.5
C13 C16 H16C 109.6
H16A C16 H16C 109.5
H16B C16 H16C 109.5
C4 C5 C6 120.6(2)
C4 C5 H5 119.7
C6 C5 H5 119.7
C21 C25 H25A 109.7
C21 C25 H25B 109.4
H25A C25 H25B 109.5
C21 C25 H25C 109.3
H25A C25 H25C 109.5
H25B C25 H25C 109.5
C11 C15 H15A 109.7
C11 C15 H15B 109.2
H15A C15 H15B 109.5
C11 C15 H15C 109.5
H15A C15 H15C 109.5
H15B C15 H15C 109.5

loop_
_geom_bond_atom_site_label_1
_geom_bond_atom_site_label_2
_geom_bond_distance
As1 C1 1.958(2)
As1 Cl2 2.2035(7)
As1 Cl1 2.2258(6)
O1 C8 1.390(3)
O1 C7 1.439(3)
O2 C18 1.400(3)
O2 C17 1.436(3)
C7 C2 1.509(3)
C7 H7A 0.9700
C7 H7B 0.9699
C13 C8 1.390(3)
C13 C12 1.391(4)
C13 C16 1.506(4)
C18 C19 1.385(4)
C18 C23 1.388(4)
C3 C4 1.383(4)
C3 C2 1.387(3)
C3 H3 0.9299
C8 C9 1.394(3)
C10 C11 1.385(4)
C10 C9 1.394(3)
C10 H10 0.9300
C2 C1 1.407(3)
C1 C6 1.411(3)
C9 C14 1.501(4)
C22 C21 1.380(4)
C22 C23 1.397(4)
C22 H22 0.9300
C12 C11 1.386(4)
C12 H12 0.9300
C14 H14A 0.9600
C14 H14B 0.9600
C14 H14C 0.9600
C6 C5 1.389(4)
C6 C17 1.499(4)
C4 C5 1.373(4)
C4 H4 0.9300
C17 H17A 0.9701
C17 H17B 0.9699
C19 C20 1.386(4)
C19 C24 1.517(4)
C11 C15 1.508(4)
C21 C20 1.391(4)
C21 C25 1.506(4)
C23 C26 1.507(4)
C20 H20 0.9299
C24 H24A 0.9600
C24 H24B 0.9599
C24 H24C 0.9600
C26 H26A 0.9600
C26 H26B 0.9600
C26 H26C 0.9600
C16 H16A 0.9600
C16 H16B 0.9599
C16 H16C 0.9600
C5 H5 0.9301
C25 H25A 0.9599
C25 H25B 0.9600
C25 H25C 0.9601
C15 H15A 0.9600
C15 H15B 0.9600
C15 H15C 0.9599
